data_2212384
loop_
_publ_author_name
'Horvath, Ulrike E. I.'
'Raubenheimer, Helgard G.'

_publ_section_title
;
 Bis(trimethylphosphine-\k<i>P</i>)gold(I) hexafluorophosphate
;
_journal_coeditor_code TK2119
_journal_issue 2
_journal_name_full 'Acta Crystallographica Section E'
_journal_page_first m567
_journal_page_last m568
_journal_paper_doi 10.1107/S1600536807001699
_journal_volume 63
_journal_year 2007
_chemical_formula_iupac '[Au (C3 H9 P)2] P F6'
_chemical_formula_moiety 'C6 H18 Au P2 + , F6 P -'
_chemical_formula_sum 'C6 H18 Au F6 P3'
_chemical_formula_weight 494.08
_chemical_name_common 'Bis(trimethylphosphine)gold(I) hexafluorophosphate'
_chemical_name_systematic
;
Bis(trimethylphosphine-\kP)gold(I) hexafluorophosphate
;
_space_group_IT_number 62
_symmetry_cell_setting orthorhombic
_symmetry_space_group_name_Hall '-P 2ac 2n'
_symmetry_space_group_name_H-M 'P n m a'
_atom_sites_solution_hydrogens geom
_atom_sites_solution_primary direct
_atom_sites_solution_secondary difmap
_audit_creation_method SHELXL97
_cell_angle_alpha 90
_cell_angle_beta 90
_cell_angle_gamma 90
_cell_formula_units_Z 4
_cell_length_a 11.4971(16)
_cell_length_b 8.5239(12)
_cell_length_c 14.317(2)
_cell_measurement_reflns_used 9331
_cell_measurement_temperature 100(2)
_cell_measurement_theta_max 28.3
_cell_measurement_theta_min 2.3
_cell_volume 1403.1(3)
_computing_cell_refinement 'SAINT (Bruker, 2003)'
_computing_data_collection 'SMART (Bruker, 2002)'
_computing_data_reduction SAINT
_computing_molecular_graphics 'X-SEED (Atwood & Barbour, 2003; Barbour, 2001)'
_computing_publication_material X-SEED
_computing_structure_refinement 'SHELXL97 (Sheldrick, 1997)'
_computing_structure_solution 'SHELXS97 (Sheldrick, 1997)'
_diffrn_ambient_temperature 100(2)
_diffrn_measured_fraction_theta_full 0.996
_diffrn_measured_fraction_theta_max 0.974
_diffrn_measurement_device_type 'Bruker APEX CCD area-detector'
_diffrn_measurement_method \w
_diffrn_radiation_monochromator graphite
_diffrn_radiation_source 'fine-focus sealed tube'
_diffrn_radiation_type MoK\a
_diffrn_radiation_wavelength 0.71073
_diffrn_reflns_av_R_equivalents 0.027
_diffrn_reflns_av_sigmaI/netI 0.015
_diffrn_reflns_limit_h_max 15
_diffrn_reflns_limit_h_min -15
_diffrn_reflns_limit_k_max 11
_diffrn_reflns_limit_k_min -11
_diffrn_reflns_limit_l_max 19
_diffrn_reflns_limit_l_min -19
_diffrn_reflns_number 13950
_diffrn_reflns_theta_full 27.0
_diffrn_reflns_theta_max 28.3
_diffrn_reflns_theta_min 2.3
_diffrn_standards_number 0
_exptl_absorpt_coefficient_mu 10.867
_exptl_absorpt_correction_T_max 0.243
_exptl_absorpt_correction_T_min 0.161
_exptl_absorpt_correction_type multi-scan
_exptl_absorpt_process_details '(SADABS; Blessing, 1995)'
_exptl_crystal_colour colourless
_exptl_crystal_density_diffrn 2.339
_exptl_crystal_density_method 'not measured'
_exptl_crystal_description prism
_exptl_crystal_F_000 928
_exptl_crystal_size_max 0.20
_exptl_crystal_size_mid 0.15
_exptl_crystal_size_min 0.13
_refine_diff_density_max 1.71
_refine_diff_density_min -0.66
_refine_ls_extinction_method none
_refine_ls_goodness_of_fit_ref 1.039
_refine_ls_hydrogen_treatment constr
_refine_ls_matrix_type full
_refine_ls_number_parameters 96
_refine_ls_number_reflns 1809
_refine_ls_number_restraints 0
_refine_ls_restrained_S_all 1.039
_refine_ls_R_factor_all 0.019
_refine_ls_R_factor_gt 0.018
_refine_ls_shift/su_max 0.001
_refine_ls_shift/su_mean 0.000
_refine_ls_structure_factor_coef Fsqd
_refine_ls_weighting_details 'calc w = 1/[\s^2^(Fo^2^)+(0.0288P)^2^+1.8242P] where P=(Fo^2^+2Fc^2^)/3'
_refine_ls_weighting_scheme calc
_refine_ls_wR_factor_gt 0.046
_refine_ls_wR_factor_ref 0.046
_reflns_number_gt 1766
_reflns_number_total 1809
_reflns_threshold_expression I>2\s(I)
_cod_data_source_file tk2119.cif
_cod_data_source_block I
_cod_database_code 2212384
_cod_database_fobs_code 2212384

loop_
_symmetry_equiv_pos_as_xyz
'x, y, z'
'-x+1/2, -y, z+1/2'
'x+1/2, -y+1/2, -z+1/2'
'-x, y+1/2, -z'
'-x, -y, -z'
'x-1/2, y, -z-1/2'
'-x-1/2, y-1/2, z-1/2'
'x, -y-1/2, z'

loop_
_atom_site_type_symbol
_atom_site_label
_atom_site_fract_x
_atom_site_fract_y
_atom_site_fract_z
_atom_site_U_iso_or_equiv
_atom_site_adp_type
_atom_site_calc_flag
_atom_site_refinement_flags
_atom_site_occupancy
_atom_site_disorder_assembly
_atom_site_disorder_group
Au Au1 0.912547(11) 0.2500 0.380766(8) 0.01388(6) Uani d S 1 . .
P P1 0.98097(8) 0.2500 0.22962(6) 0.01395(17) Uani d S 1 . .
P P2 0.84760(8) 0.2500 0.53287(6) 0.01454(18) Uani d S 1 . .
P P3 0.72638(10) 0.7500 0.38531(6) 0.0199(2) Uani d S 1 . .
F F1 0.6711(3) 0.8830(5) 0.4456(3) 0.099(2) Uani d P 0.865(9) A 1
F F2 0.8372(3) 0.7500 0.4523(3) 0.0522(9) Uani d S 1 A .
F F3 0.6171(3) 0.7500 0.3176(2) 0.0450(8) Uani d S 1 A .
F F4 0.7834(3) 0.8792(5) 0.3206(3) 0.093(2) Uani d P 0.865(9) A 1
C C1 0.9361(3) 0.0812(4) 0.1626(2) 0.0268(6) Uani d . 1 . .
H H1A 0.8511 0.0735 0.1633 0.040 Uiso calc R 1 . .
H H1B 0.9697 -0.0139 0.1902 0.040 Uiso calc R 1 . .
H H1C 0.9633 0.0922 0.0981 0.040 Uiso calc R 1 . .
C C2 1.1381(3) 0.2500 0.2215(3) 0.0225(8) Uani d S 1 . .
H H2A 1.1694 0.3393 0.2566 0.034 Uiso calc PR 0.50 . .
H H2B 1.1614 0.2585 0.1559 0.034 Uiso calc PR 0.50 . .
H H2C 1.1687 0.1522 0.2478 0.034 Uiso calc PR 0.50 . .
C C3 0.6910(3) 0.2500 0.5454(3) 0.0207(8) Uani d S 1 . .
H H3A 0.6582 0.1610 0.5110 0.031 Uiso calc PR 0.50 . .
H H3B 0.6593 0.3481 0.5203 0.031 Uiso calc PR 0.50 . .
H H3C 0.6707 0.2410 0.6117 0.031 Uiso calc PR 0.50 . .
C C4 0.8967(3) 0.0818(4) 0.5988(2) 0.0223(6) Uani d . 1 . .
H H4A 0.9817 0.0751 0.5956 0.033 Uiso calc R 1 . .
H H4B 0.8625 -0.0137 0.5724 0.033 Uiso calc R 1 . .
H H4C 0.8724 0.0929 0.6641 0.033 Uiso calc R 1 . .
F F6 0.7310(18) 0.925(2) 0.3885(13) 0.048(6) Uiso d P 0.135(9) A 2
F F7 0.630(2) 0.7500 0.4560(19) 0.049(7) Uiso d SP 0.135(9) A 2
F F5 0.827(3) 0.7500 0.322(2) 0.062(9) Uiso d SP 0.135(9) A 2

loop_
_atom_site_aniso_label
_atom_site_aniso_U_11
_atom_site_aniso_U_22
_atom_site_aniso_U_33
_atom_site_aniso_U_12
_atom_site_aniso_U_13
_atom_site_aniso_U_23
Au1 0.01484(9) 0.01507(9) 0.01171(9) 0.000 0.00069(4) 0.000
P1 0.0142(4) 0.0155(4) 0.0121(4) 0.000 0.0001(3) 0.000
P2 0.0194(4) 0.0119(4) 0.0123(4) 0.000 0.0011(3) 0.000
P3 0.0254(5) 0.0152(5) 0.0189(5) 0.000 -0.0008(3) 0.000
F1 0.091(3) 0.124(4) 0.081(3) 0.073(3) -0.040(2) -0.081(3)
F2 0.0442(17) 0.0460(19) 0.066(2) 0.000 -0.0278(16) 0.000
F3 0.0504(16) 0.0428(18) 0.0419(17) 0.000 -0.0261(14) 0.000
F4 0.087(3) 0.104(4) 0.089(3) -0.059(3) -0.028(2) 0.069(3)
C1 0.0253(13) 0.0299(16) 0.0252(14) -0.0064(12) 0.0027(11) -0.0110(12)
C2 0.0148(17) 0.030(2) 0.0224(18) 0.000 0.0033(14) 0.000
C3 0.0228(18) 0.0197(18) 0.0196(18) 0.000 0.0059(14) 0.000
C4 0.0299(14) 0.0183(14) 0.0186(12) 0.0030(11) 0.0005(11) 0.0028(12)

loop_
_atom_type_symbol
_atom_type_description
_atom_type_scat_dispersion_real
_atom_type_scat_dispersion_imag
_atom_type_scat_source
C C 0.0033 0.0016 'International Tables Vol C Tables 4.2.6.8 and 6.1.1.4'
H H 0.0000 0.0000 'International Tables Vol C Tables 4.2.6.8 and 6.1.1.4'
Au Au -2.0133 8.8022 'International Tables Vol C Tables 4.2.6.8 and 6.1.1.4'
F F 0.0171 0.0103 'International Tables Vol C Tables 4.2.6.8 and 6.1.1.4'
P P 0.1023 0.0942 'International Tables Vol C Tables 4.2.6.8 and 6.1.1.4'

loop_
_geom_angle_atom_site_label_1
_geom_angle_atom_site_label_2
_geom_angle_atom_site_label_3
_geom_angle_site_symmetry_1
_geom_angle_site_symmetry_3
_geom_angle
_geom_angle_publ_flag
P2 Au1 P1 . . 178.95(3) y
P2 Au1 F6 . 8_575 77.0(3) ?
P1 Au1 F6 . 8_575 103.6(3) ?
C1 P1 C1 . 8_565 105.8(2) y
C1 P1 C2 . . 104.54(13) y
C1 P1 C2 8_565 . 104.54(13) y
C1 P1 Au1 . . 113.70(10) y
C1 P1 Au1 8_565 . 113.70(10) y
C2 P1 Au1 . . 113.65(13) y
C4 P2 C4 8_565 . 105.0(2) y
C4 P2 C3 8_565 . 105.00(12) y
C4 P2 C3 . . 105.00(12) y
C4 P2 Au1 8_565 . 113.14(10) y
C4 P2 Au1 . . 113.14(10) y
C3 P2 Au1 . . 114.62(13) y
F5 P3 F6 . . 89.5(8) ?
F5 P3 F6 . 8_575 89.5(8) ?
F6 P3 F6 . 8_575 174.6(14) ?
F5 P3 F7 . . 175.9(16) ?
F6 P3 F7 . . 90.3(8) ?
F6 P3 F7 8_575 . 90.3(8) ?
F5 P3 F1 . . 131.5(4) ?
F6 P3 F1 8_575 . 136.3(9) ?
F7 P3 F1 . . 47.6(3) ?
F5 P3 F1 . 8_575 131.5(4) ?
F6 P3 F1 . 8_575 136.3(9) ?
F7 P3 F1 . 8_575 47.6(3) ?
F1 P3 F1 . 8_575 93.2(4) ?
F5 P3 F4 . 8_575 46.5(4) ?
F6 P3 F4 . 8_575 134.4(9) ?
F6 P3 F4 8_575 8_575 46.2(8) ?
F7 P3 F4 . 8_575 134.5(3) ?
F1 P3 F4 . 8_575 177.4(3) ?
F1 P3 F4 8_575 8_575 89.3(3) ?
F5 P3 F4 . . 46.5(4) ?
F6 P3 F4 . . 46.2(8) ?
F6 P3 F4 8_575 . 134.4(9) ?
F7 P3 F4 . . 134.5(3) ?
F1 P3 F4 . . 89.3(3) ?
F1 P3 F4 8_575 . 177.4(3) ?
F4 P3 F4 8_575 . 88.3(4) ?
F5 P3 F3 . . 104.0(12) ?
F6 P3 F3 . . 92.7(7) ?
F6 P3 F3 8_575 . 92.7(7) ?
F7 P3 F3 . . 80.1(11) ?
F1 P3 F3 . . 90.88(15) ?
F1 P3 F3 8_575 . 90.88(15) ?
F4 P3 F3 8_575 . 88.30(15) ?
F4 P3 F3 . . 88.30(15) ?
F5 P3 F2 . . 75.3(13) ?
F6 P3 F2 . . 87.3(7) ?
F6 P3 F2 8_575 . 87.3(7) ?
F7 P3 F2 . . 100.6(10) ?
F1 P3 F2 . . 89.57(15) ?
F1 P3 F2 8_575 . 89.57(15) ?
F4 P3 F2 8_575 . 91.22(16) ?
F4 P3 F2 . . 91.22(16) ?
F3 P3 F2 . . 179.3(2) ?
P1 C1 H1A . . 109.5 ?
P1 C1 H1B . . 109.5 ?
H1A C1 H1B . . 109.5 ?
P1 C1 H1C . . 109.5 ?
H1A C1 H1C . . 109.5 ?
H1B C1 H1C . . 109.5 ?
P1 C2 H2A . . 109.5 ?
P1 C2 H2B . . 109.5 ?
H2A C2 H2B . . 109.5 ?
P1 C2 H2C . . 109.5 ?
H2A C2 H2C . . 109.5 ?
H2B C2 H2C . . 109.5 ?
P2 C3 H3A . . 109.5 ?
P2 C3 H3B . . 109.5 ?
H3A C3 H3B . . 109.5 ?
P2 C3 H3C . . 109.5 ?
H3A C3 H3C . . 109.5 ?
H3B C3 H3C . . 109.5 ?
P2 C4 H4A . . 109.5 ?
P2 C4 H4B . . 109.5 ?
H4A C4 H4B . . 109.5 ?
P2 C4 H4C . . 109.5 ?
H4A C4 H4C . . 109.5 ?
H4B C4 H4C . . 109.5 ?

loop_
_geom_bond_atom_site_label_1
_geom_bond_atom_site_label_2
_geom_bond_site_symmetry_2
_geom_bond_distance
_geom_bond_publ_flag
Au1 P2 . 2.3021(9) y
Au1 P1 . 2.3026(9) y
Au1 F6 8_575 3.47(2) ?
P1 C1 . 1.804(3) y
P1 C1 8_565 1.804(3) y
P1 C2 . 1.811(4) y
P2 C4 8_565 1.806(3) y
P2 C4 . 1.806(3) y
P2 C3 . 1.809(4) y
P3 F5 . 1.47(3) ?
P3 F6 . 1.49(2) ?
P3 F6 8_575 1.49(2) ?
P3 F7 . 1.50(3) ?
P3 F1 . 1.560(3) ?
P3 F1 8_575 1.560(3) ?
P3 F4 8_575 1.581(3) ?
P3 F4 . 1.581(3) ?
P3 F3 . 1.587(3) ?
P3 F2 . 1.595(3) ?
C1 H1A . 0.9800 ?
C1 H1B . 0.9800 ?
C1 H1C . 0.9800 ?
C2 H2A . 0.9800 ?
C2 H2B . 0.9800 ?
C2 H2C . 0.9800 ?
C3 H3A . 0.9800 ?
C3 H3B . 0.9800 ?
C3 H3C . 0.9800 ?
C4 H4A . 0.9800 ?
C4 H4B . 0.9800 ?
C4 H4C . 0.9800 ?
